data_2105965
loop_
_publ_author_name
'Kenfack Tsobnang, Patrice'
'Wenger, Emmanuel'
'Biache, Coralie'
'Lambi Ngolui, John'
'Ponou, Sim\'eon'
'Dahaoui, Slimane'
'Lecomte, Claude'

_publ_section_title
;
 Two-dimensionally stacked heterometallic layers hosting a discrete chair
 dodecameric ring of water clusters: synthesis and structural study
;
_journal_coeditor_code RY5062
_journal_issue 5
_journal_name_full 'Acta Crystallographica Section B'
_journal_page_first 900
_journal_page_last 902
_journal_paper_doi 10.1107/S2052520614019921
_journal_volume 70
_journal_year 2014
_chemical_formula_moiety Co(C6H8N2)3Cr(C2O4)3.6H2O
_chemical_formula_sum 'C24 H36 Co Cr N6 O18'
_chemical_formula_weight 807.52
_chemical_name_common Catena-{Co(amp)3Cr(ox)3.6H2O}
_chemical_name_systematic
;
Catena-{Co(amp)3Cr(ox)3.6H2O}
;
_space_group_IT_number 14
_space_group_name_Hall '-P 2yn'
_space_group_name_H-M_alt 'P 1 21/n 1'
_symmetry_cell_setting monoclinic
_symmetry_space_group_name_Hall '-P 2yn'
_symmetry_space_group_name_H-M 'P 1 21/n 1'
_atom_sites_solution_hydrogens geom
_atom_sites_solution_primary direct
_atom_sites_solution_secondary difmap
_audit_creation_method SHELXL-97
_cell_angle_alpha 90.00
_cell_angle_beta 99.357(2)
_cell_angle_gamma 90.00
_cell_formula_units_Z 4
_cell_length_a 13.1923(8)
_cell_length_b 18.0299(10)
_cell_length_c 14.1801(9)
_cell_measurement_temperature 100(2)
_cell_measurement_theta_max 31.64
_cell_measurement_theta_min 2.26
_cell_volume 3327.9(3)
_computing_cell_refinement 'APEX2 v2013.4-1 (Bruker AXS, 2013)'
_computing_data_collection 'APEX2 v2013.4-1 (Bruker AXS, 2013)'
_computing_data_reduction 'APEX2 v2013.4-1 (Bruker AXS, 2013)'
_computing_molecular_graphics 'DIAMOND for Windows (Klaus, 2004)'
_computing_publication_material 'enCIFer 1.3 (Allen et al., 2004))'
_computing_structure_refinement 'SHELXL-97 (Sheldrick, 1997)'
_computing_structure_solution 'SHELXS-97 (Sheldrick, 1997)'
_diffrn_ambient_temperature 100(2)
_diffrn_measured_fraction_theta_full 0.999
_diffrn_measured_fraction_theta_max 0.924
_diffrn_measurement_device_type 'D8 Venture Photon, Bruker AXS'
_diffrn_measurement_method \w-scans
_diffrn_radiation_monochromator mirror
_diffrn_radiation_source 'fine-focus sealed tube'
_diffrn_radiation_type 'Mo K\a'
_diffrn_radiation_wavelength 0.71073
_diffrn_reflns_av_R_equivalents 0.0540
_diffrn_reflns_av_sigmaI/netI 0.0389
_diffrn_reflns_limit_h_max 19
_diffrn_reflns_limit_h_min -18
_diffrn_reflns_limit_k_max 26
_diffrn_reflns_limit_k_min -26
_diffrn_reflns_limit_l_max 20
_diffrn_reflns_limit_l_min -19
_diffrn_reflns_number 100946
_diffrn_reflns_theta_full 25.00
_diffrn_reflns_theta_max 31.64
_diffrn_reflns_theta_min 2.26
_exptl_absorpt_coefficient_mu 0.912
_exptl_absorpt_correction_T_max 0.7463
_exptl_absorpt_correction_T_min 0.6925
_exptl_absorpt_correction_type multi-scan
_exptl_absorpt_process_details
;
APEX2 v2013.4-1 (Bruker AXS, 2013)
Empirical absorption correction using spherical harmonics,
 implemented in SCALE3 ABSPACK scaling algorithm.
;
_exptl_crystal_colour brown
_exptl_crystal_density_diffrn 1.612
_exptl_crystal_density_method 'not measured'
_exptl_crystal_description prismatic
_exptl_crystal_F_000 1668
_exptl_crystal_size_max 0.18
_exptl_crystal_size_mid 0.12
_exptl_crystal_size_min 0.10
_refine_diff_density_max 0.704
_refine_diff_density_min -0.562
_refine_ls_extinction_method none
_refine_ls_goodness_of_fit_ref 1.050
_refine_ls_hydrogen_treatment mixed
_refine_ls_matrix_type full
_refine_ls_number_parameters 505
_refine_ls_number_reflns 10353
_refine_ls_number_restraints 18
_refine_ls_restrained_S_all 1.050
_refine_ls_R_factor_all 0.0693
_refine_ls_R_factor_gt 0.0414
_refine_ls_shift/su_max 0.005
_refine_ls_shift/su_mean 0.000
_refine_ls_structure_factor_coef Fsqd
_refine_ls_weighting_details 'calc w=1/[\s^2^(Fo^2^)+(0.0376P)^2^+3.4133P] where P=(Fo^2^+2Fc^2^)/3'
_refine_ls_weighting_scheme calc
_refine_ls_wR_factor_gt 0.0856
_refine_ls_wR_factor_ref 0.0935
_reflns_number_gt 8042
_reflns_number_total 10353
_reflns_threshold_expression >2sigma(I)
_cod_data_source_file ry5062sup1.cif
_cod_data_source_block I
_cod_depositor_comments
;
The following automatic conversions were performed:

'_exptl_absorpt_correction_type' value 'Multi-scan' changed to
'multi-scan' according to
/usr/data/users/saulius/crontab/automatic-downloads/rss-feeds/IUCr/lib/dictionaries/cif_core.dic
dictionary named 'cif_core.dic' version 2.4.2 from 2011-04-26.

Automatic conversion script
Id: cif_fix_values 2827 2014-09-09 07:05:25Z andrius 
;
_cod_database_code 2105965

loop_
_symmetry_equiv_pos_as_xyz
'x, y, z'
'-x+1/2, y+1/2, -z+1/2'
'-x, -y, -z'
'x-1/2, -y-1/2, z-1/2'

loop_
_atom_site_type_symbol
_atom_site_label
_atom_site_fract_x
_atom_site_fract_y
_atom_site_fract_z
_atom_site_U_iso_or_equiv
_atom_site_adp_type
_atom_site_calc_flag
_atom_site_refinement_flags
_atom_site_occupancy
_atom_site_symmetry_multiplicity
Co Co 0.221891(17) 0.211154(13) 0.417512(16) 0.01164(6) Uani d . 1 1
Cr Cr 0.20036(2) 0.148639(15) 0.896164(19) 0.01152(6) Uani d . 1 1
O O3 0.15148(10) 0.09276(7) 0.99868(9) 0.0174(3) Uani d . 1 1
O O11 0.49965(10) 0.11928(8) 0.89630(10) 0.0205(3) Uani d . 1 1
O O6 0.26803(9) 0.20883(7) 0.80730(9) 0.0153(2) Uani d . 1 1
O O12 0.42345(10) 0.22937(8) 0.76808(10) 0.0207(3) Uani d . 1 1
O O2 0.15075(10) 0.07367(7) 0.79948(9) 0.0183(3) Uani d . 1 1
O O4 0.22995(10) 0.22388(7) 0.99741(9) 0.0201(3) Uani d . 1 1
O O1 0.06500(10) 0.19200(7) 0.85587(9) 0.0177(3) Uani d . 1 1
O O5 0.33972(9) 0.10337(7) 0.92644(9) 0.0172(3) Uani d . 1 1
N N4 0.15445(12) 0.27904(8) 0.32060(11) 0.0141(3) Uani d . 1 1
N N5 0.28725(11) 0.29973(8) 0.47583(10) 0.0140(3) Uani d . 1 1
O O10 0.21405(14) 0.24494(10) 1.14837(12) 0.0427(5) Uani d . 1 1
O O7 -0.08746(10) 0.16494(8) 0.77116(10) 0.0235(3) Uani d . 1 1
O O8 0.00560(13) 0.04289(9) 0.70042(12) 0.0358(4) Uani d . 1 1
N N1 0.29683(11) 0.14262(8) 0.51120(10) 0.0144(3) Uani d . 1 1
N N6 0.34045(12) 0.19734(9) 0.35248(11) 0.0161(3) Uani d . 1 1
N N3 0.14964(12) 0.12764(9) 0.35107(11) 0.0157(3) Uani d . 1 1
N N2 0.10514(11) 0.21718(8) 0.48382(10) 0.0149(3) Uani d . 1 1
O O9 0.13700(11) 0.10025(9) 1.15293(10) 0.0285(3) Uani d . 1 1
C C12 0.20497(13) 0.35287(10) 0.32656(12) 0.0148(3) Uani d . 1 1
H H12A 0.1521 0.3923 0.3200 0.018 Uiso calc R 1 1
H H12B 0.2451 0.3583 0.2737 0.018 Uiso calc R 1 1
C C1 0.36526(13) 0.19708(9) 0.81295(12) 0.0139(3) Uani d . 1 1
C C11 0.27467(13) 0.36086(10) 0.42036(12) 0.0148(3) Uani d . 1 1
C C14 0.31662(15) 0.05566(10) 0.64058(14) 0.0210(4) Uani d . 1 1
H H14A 0.2878 0.0301 0.6885 0.025 Uiso calc R 1 1
C C7 0.34713(14) 0.30352(10) 0.56295(13) 0.0187(4) Uani d . 1 1
H H7A 0.3537 0.2610 0.6031 0.022 Uiso calc R 1 1
C C2 0.40790(13) 0.13491(10) 0.88434(12) 0.0147(3) Uani d . 1 1
C C17 0.39554(14) 0.13095(10) 0.50074(13) 0.0166(3) Uani d . 1 1
C C19 0.09717(15) 0.26067(11) 0.55960(13) 0.0200(4) Uani d . 1 1
H H19A 0.1506 0.2948 0.5817 0.024 Uiso calc R 1 1
C C10 0.32543(15) 0.42658(10) 0.44855(14) 0.0199(4) Uani d . 1 1
H H10A 0.3165 0.4689 0.4082 0.024 Uiso calc R 1 1
C C22 -0.05850(15) 0.16395(12) 0.49476(15) 0.0256(4) Uani d . 1 1
H H22A -0.1120 0.1304 0.4708 0.031 Uiso calc R 1 1
C C3 0.20480(14) 0.20502(11) 1.07769(14) 0.0216(4) Uani d . 1 1
C C6 0.00405(14) 0.15158(10) 0.79811(12) 0.0172(3) Uani d . 1 1
C C24 0.03988(14) 0.12762(11) 0.36308(15) 0.0226(4) Uani d . 1 1
H H24A 0.0159 0.0760 0.3685 0.027 Uiso calc R 1 1
H H24B -0.0024 0.1507 0.3066 0.027 Uiso calc R 1 1
C C9 0.38924(16) 0.42961(11) 0.53621(14) 0.0231(4) Uani d . 1 1
H H9A 0.4261 0.4737 0.5561 0.028 Uiso calc R 1 1
C C16 0.45803(14) 0.08212(11) 0.55956(14) 0.0209(4) Uani d . 1 1
H H16A 0.5275 0.0750 0.5516 0.025 Uiso calc R 1 1
C C18 0.43160(14) 0.17573(11) 0.42348(13) 0.0184(4) Uani d . 1 1
H H18A 0.4681 0.2206 0.4512 0.022 Uiso calc R 1 1
H H18B 0.4797 0.1461 0.3919 0.022 Uiso calc R 1 1
C C13 0.25810(14) 0.10527(10) 0.57998(13) 0.0171(3) Uani d . 1 1
H H13A 0.1885 0.1133 0.5870 0.021 Uiso calc R 1 1
C C15 0.41839(16) 0.04396(11) 0.62985(14) 0.0228(4) Uani d . 1 1
H H15A 0.4601 0.0101 0.6704 0.027 Uiso calc R 1 1
C C8 0.39850(15) 0.36745(11) 0.59453(14) 0.0225(4) Uani d . 1 1
H H8A 0.4400 0.3690 0.6559 0.027 Uiso calc R 1 1
C C4 0.16032(13) 0.12603(11) 1.07948(13) 0.0188(4) Uani d . 1 1
C C21 -0.06553(15) 0.20721(13) 0.57318(14) 0.0270(4) Uani d . 1 1
H H21A -0.1236 0.2033 0.6047 0.032 Uiso calc R 1 1
C C23 0.02786(14) 0.16998(10) 0.45100(13) 0.0179(3) Uani d . 1 1
C C5 0.05497(15) 0.08235(11) 0.76112(13) 0.0200(4) Uani d . 1 1
C C20 0.01265(16) 0.25652(12) 0.60590(14) 0.0253(4) Uani d . 1 1
H H20A 0.0084 0.2872 0.6596 0.030 Uiso calc R 1 1
O O1W 0.34866(14) -0.06415(9) 0.85997(13) 0.0372(4) Uani d D 1 1
O O2W 0.43457(12) 0.02806(8) 1.09685(10) 0.0255(3) Uani d D 1 1
O O5W 0.18874(12) 0.38509(8) 0.99724(12) 0.0299(3) Uani d D 1 1
O O6W 0.2190(3) 0.36554(11) 0.81306(15) 0.0793(9) Uani d D 1 1
O O4W 0.28792(11) 0.47485(8) 1.14099(11) 0.0263(3) Uani d D 1 1
O O3W 0.36046(11) 0.05199(8) 0.27300(11) 0.0267(3) Uani d D 1 1
H H4A 0.158(2) 0.2611(14) 0.2656(19) 0.032 Uiso d . 1 1
H H4B 0.089(2) 0.2844(14) 0.3257(19) 0.032 Uiso d . 1 1
H H6B 0.358(2) 0.2389(15) 0.3224(19) 0.032 Uiso d . 1 1
H H6A 0.332(2) 0.1599(15) 0.3138(19) 0.032 Uiso d . 1 1
H H3B 0.179(2) 0.0863(15) 0.3736(19) 0.032 Uiso d . 1 1
H H3A 0.152(2) 0.1308(14) 0.289(2) 0.032 Uiso d . 1 1
H H1W 0.4196(8) -0.0532(13) 0.8783(19) 0.040 Uiso d D 1 1
H H2W 0.3110(16) -0.0219(10) 0.8719(19) 0.040 Uiso d D 1 1
H H3W 0.3973(18) 0.0499(12) 1.0412(12) 0.040 Uiso d D 1 1
H H4W 0.448(2) -0.0221(7) 1.0836(17) 0.040 Uiso d D 1 1
H H9W 0.201(2) 0.3356(7) 1.0183(16) 0.040 Uiso d D 1 1
H H10W 0.195(2) 0.3862(14) 0.9315(8) 0.040 Uiso d D 1 1
H H11W 0.197(2) 0.3872(12) 0.7522(10) 0.040 Uiso d D 1 1
H H12W 0.234(2) 0.3153(7) 0.8007(17) 0.040 Uiso d D 1 1
H H7W 0.3542(11) 0.4559(13) 1.1651(17) 0.040 Uiso d D 1 1
H H8W 0.2610(17) 0.4439(12) 1.0883(13) 0.040 Uiso d D 1 1
H H5W 0.3099(16) 0.0206(12) 0.2906(17) 0.040 Uiso d D 1 1
H H6W 0.369(2) 0.0428(14) 0.2099(9) 0.040 Uiso d D 1 1

loop_
_atom_site_aniso_label
_atom_site_aniso_U_11
_atom_site_aniso_U_22
_atom_site_aniso_U_33
_atom_site_aniso_U_12
_atom_site_aniso_U_13
_atom_site_aniso_U_23
Co 0.01124(11) 0.01325(11) 0.01088(11) 0.00200(8) 0.00311(8) 0.00023(8)
Cr 0.01049(12) 0.01193(12) 0.01229(13) 0.00021(9) 0.00230(9) -0.00001(10)
O3 0.0188(6) 0.0188(6) 0.0159(6) -0.0011(5) 0.0064(5) 0.0012(5)
O11 0.0132(6) 0.0232(7) 0.0255(7) 0.0029(5) 0.0044(5) 0.0056(5)
O6 0.0143(6) 0.0151(6) 0.0167(6) 0.0002(5) 0.0026(5) 0.0036(5)
O12 0.0182(6) 0.0230(7) 0.0213(7) -0.0024(5) 0.0045(5) 0.0068(5)
O2 0.0209(6) 0.0158(6) 0.0194(6) -0.0020(5) 0.0070(5) -0.0041(5)
O4 0.0217(7) 0.0195(6) 0.0192(6) -0.0040(5) 0.0037(5) -0.0049(5)
O1 0.0129(6) 0.0196(6) 0.0200(6) 0.0022(5) 0.0011(5) -0.0003(5)
O5 0.0130(6) 0.0204(6) 0.0188(6) 0.0023(5) 0.0040(5) 0.0069(5)
N4 0.0124(7) 0.0172(7) 0.0129(7) 0.0012(5) 0.0029(5) -0.0001(6)
N5 0.0137(7) 0.0158(7) 0.0127(7) 0.0024(5) 0.0028(5) 0.0004(5)
O10 0.0421(10) 0.0567(11) 0.0348(9) -0.0245(9) 0.0231(8) -0.0292(8)
O7 0.0134(6) 0.0357(8) 0.0214(7) -0.0010(6) 0.0025(5) 0.0051(6)
O8 0.0337(9) 0.0313(8) 0.0389(9) -0.0052(7) -0.0049(7) -0.0154(7)
N1 0.0149(7) 0.0146(7) 0.0139(7) 0.0017(5) 0.0026(5) 0.0000(5)
N6 0.0149(7) 0.0187(7) 0.0154(7) 0.0030(6) 0.0044(6) 0.0011(6)
N3 0.0169(7) 0.0152(7) 0.0149(7) 0.0015(6) 0.0021(6) -0.0013(6)
N2 0.0148(7) 0.0172(7) 0.0134(7) 0.0042(6) 0.0043(5) 0.0026(6)
O9 0.0270(8) 0.0431(9) 0.0168(7) 0.0012(7) 0.0079(6) 0.0050(6)
C12 0.0141(8) 0.0161(8) 0.0143(8) 0.0022(6) 0.0032(6) 0.0026(6)
C1 0.0151(8) 0.0121(7) 0.0140(8) -0.0021(6) 0.0012(6) -0.0004(6)
C11 0.0140(8) 0.0166(8) 0.0148(8) 0.0040(6) 0.0050(6) 0.0001(6)
C14 0.0255(10) 0.0183(9) 0.0193(9) 0.0030(7) 0.0040(7) 0.0038(7)
C7 0.0201(9) 0.0196(9) 0.0158(8) 0.0021(7) 0.0014(7) 0.0009(7)
C2 0.0144(8) 0.0160(8) 0.0137(8) -0.0007(6) 0.0026(6) 0.0002(6)
C17 0.0157(8) 0.0155(8) 0.0184(8) 0.0009(6) 0.0027(7) -0.0020(7)
C19 0.0224(9) 0.0218(9) 0.0168(8) 0.0048(7) 0.0063(7) 0.0005(7)
C10 0.0214(9) 0.0169(8) 0.0215(9) 0.0003(7) 0.0040(7) -0.0010(7)
C22 0.0147(9) 0.0360(11) 0.0261(10) 0.0000(8) 0.0035(7) 0.0096(8)
C3 0.0137(8) 0.0305(10) 0.0214(9) -0.0026(7) 0.0049(7) -0.0085(8)
C6 0.0159(8) 0.0218(9) 0.0146(8) -0.0030(7) 0.0046(6) 0.0046(7)
C24 0.0161(9) 0.0236(9) 0.0276(10) -0.0008(7) 0.0018(7) -0.0055(8)
C9 0.0249(10) 0.0193(9) 0.0244(10) -0.0022(7) 0.0017(8) -0.0052(7)
C16 0.0157(8) 0.0215(9) 0.0252(9) 0.0054(7) 0.0023(7) 0.0003(7)
C18 0.0133(8) 0.0220(9) 0.0202(9) 0.0033(7) 0.0033(7) 0.0033(7)
C13 0.0178(8) 0.0169(8) 0.0172(8) 0.0019(7) 0.0043(7) 0.0013(7)
C15 0.0259(10) 0.0191(9) 0.0220(9) 0.0077(7) -0.0005(8) 0.0040(7)
C8 0.0218(9) 0.0260(10) 0.0181(9) -0.0006(8) -0.0015(7) -0.0027(7)
C4 0.0111(8) 0.0275(9) 0.0179(8) 0.0028(7) 0.0028(6) 0.0010(7)
C21 0.0163(9) 0.0451(13) 0.0210(9) 0.0092(9) 0.0069(7) 0.0142(9)
C23 0.0141(8) 0.0205(9) 0.0188(8) 0.0025(7) 0.0017(7) 0.0060(7)
C5 0.0223(9) 0.0200(9) 0.0176(8) -0.0062(7) 0.0027(7) 0.0002(7)
C20 0.0276(10) 0.0347(11) 0.0157(9) 0.0120(9) 0.0096(8) 0.0051(8)
O1W 0.0396(10) 0.0257(8) 0.0451(10) -0.0026(7) 0.0035(8) -0.0066(7)
O2W 0.0350(8) 0.0221(7) 0.0194(7) 0.0036(6) 0.0040(6) 0.0037(5)
O5W 0.0242(7) 0.0249(7) 0.0407(9) 0.0018(6) 0.0052(7) 0.0007(7)
O6W 0.172(3) 0.0289(10) 0.0341(11) 0.0403(14) 0.0080(14) -0.0004(8)
O4W 0.0221(7) 0.0228(7) 0.0328(8) 0.0012(6) 0.0005(6) 0.0012(6)
O3W 0.0241(7) 0.0281(8) 0.0282(8) 0.0010(6) 0.0054(6) -0.0067(6)

loop_
_atom_type_symbol
_atom_type_description
_atom_type_scat_dispersion_real
_atom_type_scat_dispersion_imag
_atom_type_scat_source
C C 0.0033 0.0016 'International Tables Vol C Tables 4.2.6.8 and 6.1.1.4'
H H 0.0000 0.0000 'International Tables Vol C Tables 4.2.6.8 and 6.1.1.4'
N N 0.0061 0.0033 'International Tables Vol C Tables 4.2.6.8 and 6.1.1.4'
O O 0.0106 0.0060 'International Tables Vol C Tables 4.2.6.8 and 6.1.1.4'
Cr Cr 0.3209 0.6236 'International Tables Vol C Tables 4.2.6.8 and 6.1.1.4'
Co Co 0.3494 0.9721 'International Tables Vol C Tables 4.2.6.8 and 6.1.1.4'

loop_
_geom_angle_atom_site_label_1
_geom_angle_atom_site_label_2
_geom_angle_atom_site_label_3
_geom_angle
N2 Co N5 94.62(6)
N2 Co N3 84.99(6)
N5 Co N3 175.19(7)
N2 Co N4 89.95(6)
N5 Co N4 84.46(6)
N3 Co N4 90.75(7)
N2 Co N6 175.84(7)
N5 Co N6 88.38(7)
N3 Co N6 92.27(7)
N4 Co N6 93.21(6)
N2 Co N1 93.42(6)
N5 Co N1 95.17(6)
N3 Co N1 89.64(7)
N4 Co N1 176.62(6)
N6 Co N1 83.42(6)
O1 Cr O2 83.44(6)
O1 Cr O3 91.56(6)
O2 Cr O3 92.95(5)
O1 Cr O4 90.05(6)
O2 Cr O4 171.77(6)
O3 Cr O4 82.16(6)
O1 Cr O6 94.58(5)
O2 Cr O6 93.82(5)
O3 Cr O6 171.33(6)
O4 Cr O6 91.72(5)
O1 Cr O5 175.45(5)
O2 Cr O5 93.42(6)
O3 Cr O5 91.89(5)
O4 Cr O5 93.36(6)
O6 Cr O5 82.31(5)
C4 O3 Cr 115.40(12)
C1 O6 Cr 114.63(11)
C5 O2 Cr 113.61(12)
C3 O4 Cr 114.56(12)
C6 O1 Cr 114.22(12)
C2 O5 Cr 114.08(11)
C12 N4 Co 112.00(11)
C11 N5 C7 119.25(16)
C11 N5 Co 114.91(12)
C7 N5 Co 125.73(12)
C17 N1 C13 119.07(15)
C17 N1 Co 114.37(12)
C13 N1 Co 126.50(12)
C18 N6 Co 109.53(11)
C24 N3 Co 110.81(11)
C19 N2 C23 119.25(16)
C19 N2 Co 126.29(13)
C23 N2 Co 114.40(12)
N4 C12 C11 110.01(14)
O12 C1 O6 126.32(16)
O12 C1 C2 119.46(15)
O6 C1 C2 114.22(14)
N5 C11 C10 121.47(17)
N5 C11 C12 116.07(15)
C10 C11 C12 122.45(16)
C13 C14 C15 118.71(18)
N5 C7 C8 121.49(17)
O11 C2 O5 125.53(16)
O11 C2 C1 120.02(15)
O5 C2 C1 114.45(15)
N1 C17 C16 121.44(17)
N1 C17 C18 114.99(15)
C16 C17 C18 123.55(16)
N2 C19 C20 121.31(19)
C9 C10 C11 119.14(18)
C21 C22 C23 119.1(2)
O10 C3 O4 124.4(2)
O10 C3 C4 121.14(18)
O4 C3 C4 114.43(16)
O7 C6 O1 124.82(18)
O7 C6 C5 120.71(17)
O1 C6 C5 114.46(15)
N3 C24 C23 109.49(15)
C10 C9 C8 119.04(18)
C15 C16 C17 119.46(17)
N6 C18 C17 108.52(15)
N1 C13 C14 122.09(17)
C16 C15 C14 119.23(17)
C7 C8 C9 119.51(18)
O9 C4 O3 125.72(19)
O9 C4 C3 120.89(18)
O3 C4 C3 113.39(16)
C22 C21 C20 119.44(18)
N2 C23 C22 121.58(18)
N2 C23 C24 115.68(16)
C22 C23 C24 122.69(18)
O8 C5 O2 126.54(19)
O8 C5 C6 119.84(18)
O2 C5 C6 113.61(15)
C21 C20 C19 119.32(19)

loop_
_geom_bond_atom_site_label_1
_geom_bond_atom_site_label_2
_geom_bond_distance
Co N2 1.9336(14)
Co N5 1.9355(15)
Co N3 1.9420(15)
Co N4 1.9444(15)
Co N6 1.9564(15)
Co N1 1.9601(15)
Cr O1 1.9480(13)
Cr O2 1.9604(13)
Cr O3 1.9619(13)
Cr O4 1.9677(13)
Cr O6 1.9819(12)
Cr O5 1.9933(13)
O3 C4 1.282(2)
O11 C2 1.227(2)
O6 C1 1.290(2)
O12 C1 1.221(2)
O2 C5 1.301(2)
O4 C3 1.282(2)
O1 C6 1.278(2)
O5 C2 1.290(2)
N4 C12 1.485(2)
N5 C11 1.348(2)
N5 C7 1.356(2)
O10 C3 1.224(2)
O7 C6 1.229(2)
O8 C5 1.220(2)
N1 C17 1.351(2)
N1 C13 1.352(2)
N6 C18 1.489(2)
N3 C24 1.485(2)
N2 C19 1.348(2)
N2 C23 1.351(2)
O9 C4 1.225(2)
C12 C11 1.496(2)
C1 C2 1.553(2)
C11 C10 1.388(3)
C14 C13 1.385(3)
C14 C15 1.392(3)
C7 C8 1.375(3)
C17 C16 1.388(3)
C17 C18 1.499(3)
C19 C20 1.385(3)
C10 C9 1.384(3)
C22 C21 1.374(3)
C22 C23 1.387(3)
C3 C4 1.542(3)
C6 C5 1.549(3)
C24 C23 1.492(3)
C9 C8 1.386(3)
C16 C15 1.382(3)
C21 C20 1.383(3)

loop_
_geom_hbond_atom_site_label_D
_geom_hbond_atom_site_label_H
_geom_hbond_atom_site_label_A
_geom_hbond_site_symmetry_A
_geom_hbond_distance_DH
_geom_hbond_distance_HA
_geom_hbond_distance_DA
_geom_hbond_angle_DHA
N4 H4A O10 1_554 0.85(3) 1.95(3) 2.754(2) 158(2)
N4 H4B O12 4_565 0.89(3) 2.21(3) 3.021(2) 151(2)
N4 H4B O11 4_565 0.89(3) 2.40(3) 3.065(2) 132(2)
N6 H6B O7 4_665 0.91(3) 2.06(3) 2.959(2) 172(2)
N3 H3A O9 1_554 0.89(3) 1.98(3) 2.831(2) 158(2)
N3 H3B O4W 2_546 0.88(3) 2.07(3) 2.872(2) 151(2)
O1W H1W O2W 3_657 0.950(9) 1.952(10) 2.899(2) 174(3)
N6 H6A O3W . 0.87(3) 2.08(3) 2.882(2) 153(2)
O1W H2W O5 . 0.939(9) 2.397(18) 3.172(2) 139.6(19)
O2W H3W O5 . 0.945(9) 1.938(10) 2.8751(19) 171(2)
O2W H4W O11 3_657 0.944(9) 1.891(12) 2.791(2) 159(2)
O5W H9W O4 . 0.945(9) 2.082(15) 2.957(2) 153(2)
O5W H9W O10 . 0.945(9) 2.450(14) 3.295(3) 149(2)
O5W H10W O6W . 0.950(9) 1.797(12) 2.728(3) 166(2)
O6W H11W O1W 2_556 0.950(9) 1.829(10) 2.777(3) 175(2)
O6W H12W O6 . 0.949(9) 1.970(10) 2.903(2) 167(2)
O4W H7W O8 4_666 0.949(9) 1.978(13) 2.876(2) 157(2)
O4W H8W O5W . 0.954(9) 1.816(10) 2.760(2) 170(2)
O3W H5W O4W 2_546 0.939(9) 1.922(11) 2.834(2) 163(2)
O3W H6W O2W 1_554 0.936(9) 1.957(12) 2.859(2) 161(2)
C7 H7A O12 . 0.95 2.44 3.211(2) 138.4
C9 H9A O3 2_556 0.95 2.45 3.017(2) 118.1
C10 H10A O3 2_556 0.95 2.59 3.091(2) 113.1
C16 H16A O5W 4_665 0.95 2.48 3.357(2) 152.7
C21 H21A O10 4_565 0.95 2.50 3.368(3) 151.2
C21 H21A O7 . 0.95 2.43 2.968(2) 115.6

loop_
_geom_torsion_atom_site_label_1
_geom_torsion_atom_site_label_2
_geom_torsion_atom_site_label_3
_geom_torsion_atom_site_label_4
_geom_torsion
O1 Cr O3 C4 -90.54(13)
O2 Cr O3 C4 -174.04(13)
O4 Cr O3 C4 -0.70(12)
O6 Cr O3 C4 44.7(4)
O5 Cr O3 C4 92.43(13)
O1 Cr O6 C1 178.82(12)
O2 Cr O6 C1 -97.47(12)
O3 Cr O6 C1 43.8(4)
O4 Cr O6 C1 88.63(12)
O5 Cr O6 C1 -4.53(12)
O1 Cr O2 C5 -5.18(12)
O3 Cr O2 C5 86.05(13)
O4 Cr O2 C5 32.8(5)
O6 Cr O2 C5 -99.37(12)
O5 Cr O2 C5 178.12(12)
O1 Cr O4 C3 90.58(13)
O2 Cr O4 C3 52.9(5)
O3 Cr O4 C3 -0.99(13)
O6 Cr O4 C3 -174.83(13)
O5 Cr O4 C3 -92.43(13)
O2 Cr O1 C6 7.67(12)
O3 Cr O1 C6 -85.12(12)
O4 Cr O1 C6 -167.28(12)
O6 Cr O1 C6 101.00(12)
O5 Cr O1 C6 54.2(7)
O1 Cr O5 C2 52.3(7)
O2 Cr O5 C2 98.50(12)
O3 Cr O5 C2 -168.43(12)
O4 Cr O5 C2 -86.18(12)
O6 Cr O5 C2 5.10(12)
N2 Co N4 C12 109.39(12)
N5 Co N4 C12 14.74(11)
N3 Co N4 C12 -165.62(12)
N6 Co N4 C12 -73.31(12)
N1 Co N4 C12 -69.0(11)
N2 Co N5 C11 -100.94(12)
N3 Co N5 C11 -15.8(8)
N4 Co N5 C11 -11.44(12)
N6 Co N5 C11 81.95(13)
N1 Co N5 C11 165.19(12)
N2 Co N5 C7 82.84(15)
N3 Co N5 C7 168.0(7)
N4 Co N5 C7 172.35(15)
N6 Co N5 C7 -94.27(15)
N1 Co N5 C7 -11.03(15)
N2 Co N1 C17 -170.13(13)
N5 Co N1 C17 -75.17(13)
N3 Co N1 C17 104.91(13)
N4 Co N1 C17 8.3(11)
N6 Co N1 C17 12.59(13)
N2 Co N1 C13 12.75(15)
N5 Co N1 C13 107.71(15)
N3 Co N1 C13 -72.21(15)
N4 Co N1 C13 -168.9(10)
N6 Co N1 C13 -164.53(16)
N2 Co N6 C18 -65.9(9)
N5 Co N6 C18 70.27(13)
N3 Co N6 C18 -114.50(13)
N4 Co N6 C18 154.62(12)
N1 Co N6 C18 -25.12(12)
N2 Co N3 C24 16.43(13)
N5 Co N3 C24 -69.1(8)
N4 Co N3 C24 -73.46(13)
N6 Co N3 C24 -166.70(13)
N1 Co N3 C24 109.89(13)
N5 Co N2 C19 -13.53(16)
N3 Co N2 C19 171.28(16)
N4 Co N2 C19 -97.96(15)
N6 Co N2 C19 122.5(9)
N1 Co N2 C19 81.94(15)
N5 Co N2 C23 169.43(12)
N3 Co N2 C23 -5.77(13)
N4 Co N2 C23 84.99(13)
N6 Co N2 C23 -54.5(9)
N1 Co N2 C23 -95.10(13)
Co N4 C12 C11 -15.27(17)
Cr O6 C1 O12 -177.16(15)
Cr O6 C1 C2 3.25(18)
C7 N5 C11 C10 3.0(3)
Co N5 C11 C10 -173.43(13)
C7 N5 C11 C12 -178.20(15)
Co N5 C11 C12 5.32(19)
N4 C12 C11 N5 6.6(2)
N4 C12 C11 C10 -174.63(16)
C11 N5 C7 C8 -2.5(3)
Co N5 C7 C8 173.52(14)
Cr O5 C2 O11 175.71(15)
Cr O5 C2 C1 -4.70(18)
O12 C1 C2 O11 1.0(3)
O6 C1 C2 O11 -179.38(16)
O12 C1 C2 O5 -178.61(16)
O6 C1 C2 O5 1.0(2)
C13 N1 C17 C16 -0.6(3)
Co N1 C17 C16 -177.97(14)
C13 N1 C17 C18 -179.19(16)
Co N1 C17 C18 3.5(2)
C23 N2 C19 C20 1.7(3)
Co N2 C19 C20 -175.22(14)
N5 C11 C10 C9 -0.9(3)
C12 C11 C10 C9 -179.60(17)
Cr O4 C3 O10 -177.64(18)
Cr O4 C3 C4 2.2(2)
Cr O1 C6 O7 172.68(14)
Cr O1 C6 C5 -8.33(18)
Co N3 C24 C23 -23.15(19)
C11 C10 C9 C8 -1.7(3)
N1 C17 C16 C15 0.6(3)
C18 C17 C16 C15 179.07(18)
Co N6 C18 C17 32.35(17)
N1 C17 C18 N6 -23.6(2)
C16 C17 C18 N6 157.86(17)
C17 N1 C13 C14 0.4(3)
Co N1 C13 C14 177.39(14)
C15 C14 C13 N1 -0.2(3)
C17 C16 C15 C14 -0.4(3)
C13 C14 C15 C16 0.2(3)
N5 C7 C8 C9 -0.1(3)
C10 C9 C8 C7 2.2(3)
Cr O3 C4 O9 -178.01(15)
Cr O3 C4 C3 1.96(19)
O10 C3 C4 O9 -3.0(3)
O4 C3 C4 O9 177.17(17)
O10 C3 C4 O3 177.06(19)
O4 C3 C4 O3 -2.8(2)
C23 C22 C21 C20 1.0(3)
C19 N2 C23 C22 -1.5(3)
Co N2 C23 C22 175.77(14)
C19 N2 C23 C24 176.11(16)
Co N2 C23 C24 -6.6(2)
C21 C22 C23 N2 0.2(3)
C21 C22 C23 C24 -177.27(18)
N3 C24 C23 N2 19.6(2)
N3 C24 C23 C22 -162.81(17)
Cr O2 C5 O8 -179.02(17)
Cr O2 C5 C6 2.22(19)
O7 C6 C5 O8 4.3(3)
O1 C6 C5 O8 -174.76(18)
O7 C6 C5 O2 -176.86(16)
O1 C6 C5 O2 4.1(2)
C22 C21 C20 C19 -0.8(3)
N2 C19 C20 C21 -0.6(3)
